data_4311320
loop_
_publ_author_name
'Shahrad Amerioun'
'Tadahiro Yokosawa'
'Sven Lidin'
'Ulrich H\"aussermann'

_publ_section_title
;
 Phase Stability in the Systems AeAl2-xMgx (Ae = Ca, Sr, Ba): Electron
 Concentration and Size Controlled Variations on the Laves Phase
 Structural Theme
;
_journal_name_full 'Inorganic Chemistry'
_journal_page_first 4751
_journal_page_last 4760
_journal_paper_doi 10.1021/ic0400235
_journal_volume 43
_journal_year 2004
_chemical_formula_sum 'Al2 Ba4 Mg6'
_chemical_formula_weight 749.10
_space_group_IT_number 194
_symmetry_cell_setting hexagonal
_symmetry_space_group_name_Hall '-P 6c 2c'
_symmetry_space_group_name_H-M 'P 63/m m c'
_atom_sites_solution_hydrogens geom
_atom_sites_solution_primary direct
_atom_sites_solution_secondary difmap
_audit_creation_method SHELXL-97
_cell_angle_alpha 90.00
_cell_angle_beta 90.00
_cell_angle_gamma 120.00
_cell_formula_units_Z 2
_cell_length_a 6.2889(16)
_cell_length_b 6.2889(16)
_cell_length_c 20.605(8)
_cell_measurement_reflns_used 17
_cell_measurement_temperature 293(2)
_cell_measurement_theta_max 41.654
_cell_measurement_theta_min 8.427
_cell_volume 705.8(4)
_computing_cell_refinement 'PIRUM (Werner & Ericsson, 1993)'
_computing_data_collection 'EXPOSE in IPDS (Stoe &Cie, 1997)'
_computing_data_reduction 'X-RED  (Stoe & Cie, 1997)'
_computing_molecular_graphics 'Atoms (Dowty, 1997) Diamond (Brandenburg, 1999)'
_computing_structure_refinement 'SHELXL-97 (Sheldrick, 1997)'
_computing_structure_solution 'SHELXS-97 (Sheldrick, 1990)'
_diffrn_ambient_temperature 293(2)
_diffrn_detector_area_resol_mean 'area detector'
_diffrn_measured_fraction_theta_full 1.000
_diffrn_measured_fraction_theta_max 1.000
_diffrn_measurement_device_type 'Stoe IPDS (version 2.87)'
_diffrn_measurement_method 'fi scan'
_diffrn_radiation_monochromator graphite
_diffrn_radiation_source 'rotating anode '
_diffrn_radiation_type MoK\a
_diffrn_radiation_wavelength 0.71073
_diffrn_reflns_av_R_equivalents 0.0796
_diffrn_reflns_av_sigmaI/netI 0.0265
_diffrn_reflns_limit_h_max 7
_diffrn_reflns_limit_h_min -7
_diffrn_reflns_limit_k_max 7
_diffrn_reflns_limit_k_min -7
_diffrn_reflns_limit_l_max 23
_diffrn_reflns_limit_l_min -25
_diffrn_reflns_number 4981
_diffrn_reflns_theta_full 26.10
_diffrn_reflns_theta_max 26.10
_diffrn_reflns_theta_min 1.98
_diffrn_standards_interval_count 6.0
_exptl_absorpt_coefficient_mu 11.385
_exptl_absorpt_correction_T_max 0.2489
_exptl_absorpt_correction_T_min 0.1832
_exptl_absorpt_correction_type 'numerical (X-shape, (Stoe & Cie, 1997))'
_exptl_crystal_colour Silver
_exptl_crystal_density_diffrn 3.570
_exptl_crystal_density_method 'not measured'
_exptl_crystal_description 'needle-like shape'
_exptl_crystal_F_000 648
_exptl_crystal_size_max 0.07
_exptl_crystal_size_mid 0.06
_exptl_crystal_size_min 0.04
_refine_diff_density_max 2.588
_refine_diff_density_min -1.664
_refine_diff_density_rms 0.323
_refine_ls_extinction_method none
_refine_ls_goodness_of_fit_ref 1.184
_refine_ls_hydrogen_treatment mixed
_refine_ls_matrix_type full
_refine_ls_number_parameters 19
_refine_ls_number_reflns 314
_refine_ls_number_restraints 0
_refine_ls_restrained_S_all 1.184
_refine_ls_R_factor_all 0.0619
_refine_ls_R_factor_gt 0.0467
_refine_ls_shift/su_max 0.002
_refine_ls_shift/su_mean 0.000
_refine_ls_structure_factor_coef Fsqd
_refine_ls_weighting_details 'calc w=1/[\s^2^(Fo^2^)+(0.0691P)^2^+18.5600P] where P=(Fo^2^+2Fc^2^)/3'
_refine_ls_weighting_scheme calc
_refine_ls_wR_factor_gt 0.1344
_refine_ls_wR_factor_ref 0.1492
_reflns_number_gt 241
_reflns_number_total 314
_reflns_threshold_expression >2sigma(I)
_cod_data_source_file ic0400235_3.cif
_cod_data_source_block BaAl1.15Mg0.85
_cod_depositor_comments
;

2022-02-22
Z value and formula fixed to values more according to usual
chemical conventions.                 miguel

The following automatic conversions were performed:

data name '_atom_site_symetry_multiplicity' was replaced with
'_atom_site_symmetry_multiplicity' as specified in the replacement
file 'data/replacement-values/replacement_tags.lst'.

Automatic conversion script
Id: cif_correct_tags 9268 2022-04-12 08:56:07Z antanas 
;
_cod_original_cell_volume 705.7(4)
_cod_original_formula_sum BaAl1.15Mg0.85
_cod_original_formula_units_Z 8
_cod_original_formula_weight 189.04
_cod_database_code 4311320

loop_
_symmetry_equiv_pos_as_xyz
'x, y, z'
'-y, x-y, z'
'-x+y, -x, z'
'-x, -y, z+1/2'
'y, -x+y, z+1/2'
'x-y, x, z+1/2'
'y, x, -z'
'x-y, -y, -z'
'-x, -x+y, -z'
'-y, -x, -z+1/2'
'-x+y, y, -z+1/2'
'x, x-y, -z+1/2'
'-x, -y, -z'
'y, -x+y, -z'
'x-y, x, -z'
'x, y, -z-1/2'
'-y, x-y, -z-1/2'
'-x+y, -x, -z-1/2'
'-y, -x, z'
'-x+y, y, z'
'x, x-y, z'
'y, x, z-1/2'
'x-y, -y, z-1/2'
'-x, -x+y, z-1/2'

loop_
_atom_site_label
_atom_site_type_symbol
_atom_site_fract_x
_atom_site_fract_y
_atom_site_fract_z
_atom_site_U_iso_or_equiv
_atom_site_adp_type
_atom_site_occupancy
_atom_site_symmetry_multiplicity
_atom_site_calc_flag
_atom_site_refinement_flags
_atom_site_disorder_assembly
_atom_site_disorder_group
Ba1 Ba 0.0000 0.0000 0.40545(8) 0.0343(6) Uani 1 6 d S . .
Ba2 Ba 0.3333 0.6667 0.34444(7) 0.0219(6) Uani 1 6 d S . .
Mg1 Mg 0.3203(14) 0.1602(7) 0.2500 0.0208(14) Uani 1 4 d S . .
Al1 Al 0.3333 0.6667 0.6442(7) 0.049(3) Uani 1 6 d S . .
AL2 Mg 0.0000 0.5000 0.5000 0.137(10) Uani 1.00(3) 4 d SP . .

loop_
_atom_site_aniso_label
_atom_site_aniso_U_11
_atom_site_aniso_U_22
_atom_site_aniso_U_33
_atom_site_aniso_U_23
_atom_site_aniso_U_13
_atom_site_aniso_U_12
Ba1 0.0411(8) 0.0411(8) 0.0205(9) 0.000 0.000 0.0206(4)
Ba2 0.0226(7) 0.0226(7) 0.0204(9) 0.000 0.000 0.0113(3)
Mg1 0.028(4) 0.020(2) 0.018(3) 0.000 0.000 0.0139(19)
Al1 0.020(3) 0.020(3) 0.105(9) 0.000 0.000 0.0101(14)
AL2 0.28(3) 0.091(8) 0.103(10) 0.069(7) 0.138(14) 0.140(13)

loop_
_atom_type_symbol
_atom_type_description
_atom_type_scat_dispersion_real
_atom_type_scat_dispersion_imag
_atom_type_scat_source
Ba Ba -0.3244 2.2819 'International Tables Vol C Tables 4.2.6.8 and 6.1.1.4'
Mg Mg 0.0486 0.0363 'International Tables Vol C Tables 4.2.6.8 and 6.1.1.4'
Al Al 0.0645 0.0514 'International Tables Vol C Tables 4.2.6.8 and 6.1.1.4'

loop_
_geom_angle_atom_site_label_1
_geom_angle_atom_site_label_2
_geom_angle_atom_site_label_3
_geom_angle
_geom_angle_site_symmetry_1
_geom_angle_site_symmetry_3
_geom_angle_publ_flag
Mg1 Ba1 Mg1 48.94(18) 3 2 ?
Mg1 Ba1 Mg1 48.94(18) 3 . ?
Mg1 Ba1 Mg1 48.94(18) 2 . ?
Mg1 Ba1 AL2 144.55(8) 3 2_665 ?
Mg1 Ba1 AL2 117.55(4) 2 2_665 ?
Mg1 Ba1 AL2 96.34(10) . 2_665 ?
Mg1 Ba1 AL2 117.55(4) 3 3 ?
Mg1 Ba1 AL2 144.55(8) 2 3 ?
Mg1 Ba1 AL2 96.34(10) . 3 ?
AL2 Ba1 AL2 50.306(14) 2_665 3 ?
Mg1 Ba1 AL2 144.55(8) 3 . ?
Mg1 Ba1 AL2 96.34(10) 2 . ?
Mg1 Ba1 AL2 117.55(4) . . ?
AL2 Ba1 AL2 50.306(14) 2_665 . ?
AL2 Ba1 AL2 94.82(3) 3 . ?
Mg1 Ba1 AL2 96.34(10) 3 2 ?
Mg1 Ba1 AL2 117.55(4) 2 2 ?
Mg1 Ba1 AL2 144.55(8) . 2 ?
AL2 Ba1 AL2 116.44(5) 2_665 2 ?
AL2 Ba1 AL2 94.82(3) 3 2 ?
AL2 Ba1 AL2 94.82(3) . 2 ?
Mg1 Ba1 AL2 117.55(4) 3 3_455 ?
Mg1 Ba1 AL2 96.34(10) 2 3_455 ?
Mg1 Ba1 AL2 144.55(8) . 3_455 ?
AL2 Ba1 AL2 94.82(3) 2_665 3_455 ?
AL2 Ba1 AL2 116.44(5) 3 3_455 ?
AL2 Ba1 AL2 50.306(14) . 3_455 ?
AL2 Ba1 AL2 50.306(14) 2 3_455 ?
Mg1 Ba1 AL2 96.34(10) 3 1_545 ?
Mg1 Ba1 AL2 144.55(8) 2 1_545 ?
Mg1 Ba1 AL2 117.55(4) . 1_545 ?
AL2 Ba1 AL2 94.82(3) 2_665 1_545 ?
AL2 Ba1 AL2 50.306(14) 3 1_545 ?
AL2 Ba1 AL2 116.44(5) . 1_545 ?
AL2 Ba1 AL2 50.306(14) 2 1_545 ?
AL2 Ba1 AL2 94.82(3) 3_455 1_545 ?
Mg1 Ba1 Al1 89.5(2) 3 13_566 ?
Mg1 Ba1 Al1 45.7(2) 2 13_566 ?
Mg1 Ba1 Al1 89.5(2) . 13_566 ?
AL2 Ba1 Al1 98.22(11) 2_665 13_566 ?
AL2 Ba1 Al1 148.37(13) 3 13_566 ?
AL2 Ba1 Al1 55.55(18) . 13_566 ?
AL2 Ba1 Al1 98.22(11) 2 13_566 ?
AL2 Ba1 Al1 55.55(18) 3_455 13_566 ?
AL2 Ba1 Al1 148.37(13) 1_545 13_566 ?
Mg1 Ba1 Al1 45.7(2) 3 13_556 ?
Mg1 Ba1 Al1 89.5(2) 2 13_556 ?
Mg1 Ba1 Al1 89.5(2) . 13_556 ?
AL2 Ba1 Al1 148.37(13) 2_665 13_556 ?
AL2 Ba1 Al1 98.22(11) 3 13_556 ?
AL2 Ba1 Al1 148.37(13) . 13_556 ?
AL2 Ba1 Al1 55.55(18) 2 13_556 ?
AL2 Ba1 Al1 98.22(11) 3_455 13_556 ?
AL2 Ba1 Al1 55.55(18) 1_545 13_556 ?
Al1 Ba1 Al1 112.93(18) 13_566 13_556 ?
Mg1 Ba1 Al1 89.5(2) 3 13_666 ?
Mg1 Ba1 Al1 89.5(2) 2 13_666 ?
Mg1 Ba1 Al1 45.7(2) . 13_666 ?
AL2 Ba1 Al1 55.55(18) 2_665 13_666 ?
AL2 Ba1 Al1 55.55(18) 3 13_666 ?
AL2 Ba1 Al1 98.22(11) . 13_666 ?
AL2 Ba1 Al1 148.37(12) 2 13_666 ?
AL2 Ba1 Al1 148.37(13) 3_455 13_666 ?
AL2 Ba1 Al1 98.22(11) 1_545 13_666 ?
Al1 Ba1 Al1 112.93(18) 13_566 13_666 ?
Al1 Ba1 Al1 112.93(18) 13_556 13_666 ?
Al1 Ba2 Al1 119.59(5) 13_676 13_566 ?
Al1 Ba2 Al1 119.59(5) 13_676 13_666 ?
Al1 Ba2 Al1 119.59(5) 13_566 13_666 ?
Al1 Ba2 AL2 56.8(2) 13_676 3_565 ?
Al1 Ba2 AL2 101.0(2) 13_566 3_565 ?
Al1 Ba2 AL2 101.0(2) 13_666 3_565 ?
Al1 Ba2 AL2 101.0(2) 13_676 . ?
Al1 Ba2 AL2 56.8(2) 13_566 . ?
Al1 Ba2 AL2 101.0(2) 13_666 . ?
AL2 Ba2 AL2 50.53(3) 3_565 . ?
Al1 Ba2 AL2 101.0(2) 13_676 2_665 ?
Al1 Ba2 AL2 101.0(2) 13_566 2_665 ?
Al1 Ba2 AL2 56.8(2) 13_666 2_665 ?
AL2 Ba2 AL2 50.53(3) 3_565 2_665 ?
AL2 Ba2 AL2 50.53(3) . 2_665 ?
Al1 Ba2 Mg1 90.84(17) 13_676 3_565 ?
Al1 Ba2 Mg1 46.3(2) 13_566 3_565 ?
Al1 Ba2 Mg1 141.09(19) 13_666 3_565 ?
AL2 Ba2 Mg1 116.64(7) 3_565 3_565 ?
AL2 Ba2 Mg1 95.72(4) . 3_565 ?
AL2 Ba2 Mg1 145.63(6) 2_665 3_565 ?
Al1 Ba2 Mg1 46.3(2) 13_676 2_665 ?
Al1 Ba2 Mg1 141.09(19) 13_566 2_665 ?
Al1 Ba2 Mg1 90.84(17) 13_666 2_665 ?
AL2 Ba2 Mg1 95.72(4) 3_565 2_665 ?
AL2 Ba2 Mg1 145.63(6) . 2_665 ?
AL2 Ba2 Mg1 116.64(7) 2_665 2_665 ?
Mg1 Ba2 Mg1 94.86(3) 3_565 2_665 ?
Al1 Ba2 Mg1 141.09(19) 13_676 2 ?
Al1 Ba2 Mg1 46.3(2) 13_566 2 ?
Al1 Ba2 Mg1 90.84(17) 13_666 2 ?
AL2 Ba2 Mg1 145.63(6) 3_565 2 ?
AL2 Ba2 Mg1 95.72(4) . 2 ?
AL2 Ba2 Mg1 116.64(7) 2_665 2 ?
Mg1 Ba2 Mg1 52.4(2) 3_565 2 ?
Mg1 Ba2 Mg1 116.47(4) 2_665 2 ?
Al1 Ba2 Mg1 141.09(19) 13_676 . ?
Al1 Ba2 Mg1 90.84(17) 13_566 . ?
Al1 Ba2 Mg1 46.26(19) 13_666 . ?
AL2 Ba2 Mg1 145.63(5) 3_565 . ?
AL2 Ba2 Mg1 116.64(7) . . ?
AL2 Ba2 Mg1 95.72(4) 2_665 . ?
Mg1 Ba2 Mg1 94.86(3) 3_565 . ?
Mg1 Ba2 Mg1 94.86(3) 2_665 . ?
Mg1 Ba2 Mg1 48.2(2) 2 . ?
Al1 Ba2 Mg1 46.3(2) 13_676 1_565 ?
Al1 Ba2 Mg1 90.84(17) 13_566 1_565 ?
Al1 Ba2 Mg1 141.09(19) 13_666 1_565 ?
AL2 Ba2 Mg1 95.72(4) 3_565 1_565 ?
AL2 Ba2 Mg1 116.64(7) . 1_565 ?
AL2 Ba2 Mg1 145.63(6) 2_665 1_565 ?
Mg1 Ba2 Mg1 48.2(2) 3_565 1_565 ?
Mg1 Ba2 Mg1 52.4(2) 2_665 1_565 ?
Mg1 Ba2 Mg1 94.86(3) 2 1_565 ?
Mg1 Ba2 Mg1 116.47(4) . 1_565 ?
Al1 Ba2 Mg1 90.84(17) 13_676 3_665 ?
Al1 Ba2 Mg1 141.09(19) 13_566 3_665 ?
Al1 Ba2 Mg1 46.3(2) 13_666 3_665 ?
AL2 Ba2 Mg1 116.64(7) 3_565 3_665 ?
AL2 Ba2 Mg1 145.63(5) . 3_665 ?
AL2 Ba2 Mg1 95.72(4) 2_665 3_665 ?
Mg1 Ba2 Mg1 116.47(4) 3_565 3_665 ?
Mg1 Ba2 Mg1 48.2(2) 2_665 3_665 ?
Mg1 Ba2 Mg1 94.86(3) 2 3_665 ?
Mg1 Ba2 Mg1 52.4(2) . 3_665 ?
Mg1 Ba2 Mg1 94.86(3) 1_565 3_665 ?
Al1 Mg1 Al1 98.2(4) 13_666 4_664 ?
Al1 Mg1 Mg1 124.52(18) 13_666 3 ?
Al1 Mg1 Mg1 124.52(18) 4_664 3 ?
Al1 Mg1 Mg1 124.52(17) 13_666 2 ?
Al1 Mg1 Mg1 124.52(17) 4_664 2 ?
Mg1 Mg1 Mg1 60.0 3 2 ?
Al1 Mg1 Mg1 55.48(17) 13_666 3_665 ?
Al1 Mg1 Mg1 55.48(17) 4_664 3_665 ?
Mg1 Mg1 Mg1 180.00(15) 3 3_665 ?
Mg1 Mg1 Mg1 120.0 2 3_665 ?
Al1 Mg1 Mg1 55.48(17) 13_666 2_655 ?
Al1 Mg1 Mg1 55.48(17) 4_664 2_655 ?
Mg1 Mg1 Mg1 120.0 3 2_655 ?
Mg1 Mg1 Mg1 180.0 2 2_655 ?
Mg1 Mg1 Mg1 60.0 3_665 2_655 ?
Al1 Mg1 Ba1 167.7(3) 13_666 16_556 ?
Al1 Mg1 Ba1 69.45(19) 4_664 16_556 ?
Mg1 Mg1 Ba1 65.53(9) 3 16_556 ?
Mg1 Mg1 Ba1 65.53(9) 2 16_556 ?
Mg1 Mg1 Ba1 114.47(9) 3_665 16_556 ?
Mg1 Mg1 Ba1 114.47(9) 2_655 16_556 ?
Al1 Mg1 Ba1 69.45(19) 13_666 . ?
Al1 Mg1 Ba1 167.7(3) 4_664 . ?
Mg1 Mg1 Ba1 65.53(9) 3 . ?
Mg1 Mg1 Ba1 65.53(9) 2 . ?
Mg1 Mg1 Ba1 114.47(9) 3_665 . ?
Mg1 Mg1 Ba1 114.47(9) 2_655 . ?
Ba1 Mg1 Ba1 122.9(2) 16_556 . ?
Al1 Mg1 Ba2 112.66(15) 13_666 16_546 ?
Al1 Mg1 Ba2 65.77(8) 4_664 16_546 ?
Mg1 Mg1 Ba2 65.89(12) 3 16_546 ?
Mg1 Mg1 Ba2 116.21(12) 2 16_546 ?
Mg1 Mg1 Ba2 114.11(11) 3_665 16_546 ?
Mg1 Mg1 Ba2 63.79(12) 2_655 16_546 ?
Ba1 Mg1 Ba2 63.07(4) 16_556 16_546 ?
Ba1 Mg1 Ba2 118.11(9) . 16_546 ?
Al1 Mg1 Ba2 65.77(8) 13_666 . ?
Al1 Mg1 Ba2 112.66(15) 4_664 . ?
Mg1 Mg1 Ba2 116.21(11) 3 . ?
Mg1 Mg1 Ba2 65.89(12) 2 . ?
Mg1 Mg1 Ba2 63.79(12) 3_665 . ?
Mg1 Mg1 Ba2 114.11(12) 2_655 . ?
Ba1 Mg1 Ba2 118.11(9) 16_556 . ?
Ba1 Mg1 Ba2 63.07(4) . . ?
Ba2 Mg1 Ba2 177.8(2) 16_546 . ?
Al1 Mg1 Ba2 65.77(8) 13_666 1_545 ?
Al1 Mg1 Ba2 112.66(15) 4_664 1_545 ?
Mg1 Mg1 Ba2 65.89(12) 3 1_545 ?
Mg1 Mg1 Ba2 116.21(12) 2 1_545 ?
Mg1 Mg1 Ba2 114.11(12) 3_665 1_545 ?
Mg1 Mg1 Ba2 63.79(12) 2_655 1_545 ?
Ba1 Mg1 Ba2 118.11(9) 16_556 1_545 ?
Ba1 Mg1 Ba2 63.07(4) . 1_545 ?
Ba2 Mg1 Ba2 63.49(4) 16_546 1_545 ?
Ba2 Mg1 Ba2 116.47(4) . 1_545 ?
Al1 Mg1 Ba2 112.66(15) 13_666 16_556 ?
Al1 Mg1 Ba2 65.77(8) 4_664 16_556 ?
Mg1 Mg1 Ba2 116.21(12) 3 16_556 ?
Mg1 Mg1 Ba2 65.89(12) 2 16_556 ?
Mg1 Mg1 Ba2 63.79(12) 3_665 16_556 ?
Mg1 Mg1 Ba2 114.11(12) 2_655 16_556 ?
Ba1 Mg1 Ba2 63.07(4) 16_556 16_556 ?
Ba1 Mg1 Ba2 118.11(9) . 16_556 ?
Ba2 Mg1 Ba2 116.47(4) 16_546 16_556 ?
Ba2 Mg1 Ba2 63.49(4) . 16_556 ?
Ba2 Mg1 Ba2 177.8(2) 1_545 16_556 ?
Mg1 Al1 Mg1 69.0(4) 14_566 13_666 ?
Mg1 Al1 Mg1 69.0(4) 14_566 15_556 ?
Mg1 Al1 Mg1 69.0(4) 13_666 15_556 ?
Mg1 Al1 AL2 118.34(12) 14_566 . ?
Mg1 Al1 AL2 170.5(3) 13_666 . ?
Mg1 Al1 AL2 118.34(13) 15_556 . ?
Mg1 Al1 AL2 118.34(12) 14_566 3_565 ?
Mg1 Al1 AL2 118.34(13) 13_666 3_565 ?
Mg1 Al1 AL2 170.5(3) 15_556 3_565 ?
AL2 Al1 AL2 53.7(2) . 3_565 ?
Mg1 Al1 AL2 170.5(3) 14_566 2_665 ?
Mg1 Al1 AL2 118.34(12) 13_666 2_665 ?
Mg1 Al1 AL2 118.34(12) 15_556 2_665 ?
AL2 Al1 AL2 53.7(2) . 2_665 ?
AL2 Al1 AL2 53.7(2) 3_565 2_665 ?
Mg1 Al1 Ba2 67.97(12) 14_566 13_676 ?
Mg1 Al1 Ba2 67.97(12) 13_666 13_676 ?
Mg1 Al1 Ba2 127.2(4) 15_556 13_676 ?
AL2 Al1 Ba2 108.4(2) . 13_676 ?
AL2 Al1 Ba2 62.26(10) 3_565 13_676 ?
AL2 Al1 Ba2 108.4(2) 2_665 13_676 ?
Mg1 Al1 Ba2 67.97(12) 14_566 13_566 ?
Mg1 Al1 Ba2 127.2(4) 13_666 13_566 ?
Mg1 Al1 Ba2 67.97(12) 15_556 13_566 ?
AL2 Al1 Ba2 62.26(10) . 13_566 ?
AL2 Al1 Ba2 108.4(2) 3_565 13_566 ?
AL2 Al1 Ba2 108.4(2) 2_665 13_566 ?
Ba2 Al1 Ba2 119.59(5) 13_676 13_566 ?
Mg1 Al1 Ba2 127.2(4) 14_566 13_666 ?
Mg1 Al1 Ba2 67.97(12) 13_666 13_666 ?
Mg1 Al1 Ba2 67.97(12) 15_556 13_666 ?
AL2 Al1 Ba2 108.4(2) . 13_666 ?
AL2 Al1 Ba2 108.4(2) 3_565 13_666 ?
AL2 Al1 Ba2 62.26(10) 2_665 13_666 ?
Ba2 Al1 Ba2 119.59(5) 13_676 13_666 ?
Ba2 Al1 Ba2 119.59(5) 13_566 13_666 ?
Mg1 Al1 Ba1 64.87(12) 14_566 13_566 ?
Mg1 Al1 Ba1 121.3(2) 13_666 13_566 ?
Mg1 Al1 Ba1 121.3(2) 15_556 13_566 ?
AL2 Al1 Ba1 61.16(14) . 13_566 ?
AL2 Al1 Ba1 61.16(14) 3_565 13_566 ?
AL2 Al1 Ba1 105.7(3) 2_665 13_566 ?
Ba2 Al1 Ba1 62.43(3) 13_676 13_566 ?
Ba2 Al1 Ba1 62.43(3) 13_566 13_566 ?
Ba2 Al1 Ba1 167.9(4) 13_666 13_566 ?
Mg1 Al1 Ba1 121.3(2) 14_566 13_556 ?
Mg1 Al1 Ba1 121.3(2) 13_666 13_556 ?
Mg1 Al1 Ba1 64.87(13) 15_556 13_556 ?
AL2 Al1 Ba1 61.16(14) . 13_556 ?
AL2 Al1 Ba1 105.7(3) 3_565 13_556 ?
AL2 Al1 Ba1 61.16(14) 2_665 13_556 ?
Ba2 Al1 Ba1 167.9(4) 13_676 13_556 ?
Ba2 Al1 Ba1 62.43(3) 13_566 13_556 ?
Ba2 Al1 Ba1 62.43(3) 13_666 13_556 ?
Ba1 Al1 Ba1 112.93(18) 13_566 13_556 ?
Mg1 Al1 Ba1 121.3(2) 14_566 13_666 ?
Mg1 Al1 Ba1 64.87(13) 13_666 13_666 ?
Mg1 Al1 Ba1 121.3(2) 15_556 13_666 ?
AL2 Al1 Ba1 105.7(3) . 13_666 ?
AL2 Al1 Ba1 61.16(14) 3_565 13_666 ?
AL2 Al1 Ba1 61.16(14) 2_665 13_666 ?
Ba2 Al1 Ba1 62.43(3) 13_676 13_666 ?
Ba2 Al1 Ba1 167.9(4) 13_566 13_666 ?
Ba2 Al1 Ba1 62.43(3) 13_666 13_666 ?
Ba1 Al1 Ba1 112.93(18) 13_566 13_666 ?
Ba1 Al1 Ba1 112.93(18) 13_556 13_666 ?
Mg1 Al1 Al1 40.9(2) 14_566 16_557 ?
Mg1 Al1 Al1 40.9(2) 13_666 16_557 ?
Mg1 Al1 Al1 40.9(2) 15_556 16_557 ?
AL2 Al1 Al1 148.58(12) . 16_557 ?
AL2 Al1 Al1 148.58(12) 3_565 16_557 ?
AL2 Al1 Al1 148.58(12) 2_665 16_557 ?
Ba2 Al1 Al1 86.3(2) 13_676 16_557 ?
Ba2 Al1 Al1 86.3(2) 13_566 16_557 ?
Ba2 Al1 Al1 86.3(2) 13_666 16_557 ?
Ba1 Al1 Al1 105.7(2) 13_566 16_557 ?
Ba1 Al1 Al1 105.7(2) 13_556 16_557 ?
Ba1 Al1 Al1 105.7(2) 13_666 16_557 ?
AL2 AL2 AL2 180.0 3_565 3_455 ?
AL2 AL2 AL2 60.0 3_565 2_665 ?
AL2 AL2 AL2 120.0 3_455 2_665 ?
AL2 AL2 AL2 120.0 3_565 2_565 ?
AL2 AL2 AL2 60.0 3_455 2_565 ?
AL2 AL2 AL2 180.0 2_665 2_565 ?
AL2 AL2 Al1 63.16(10) 3_565 . ?
AL2 AL2 Al1 116.84(10) 3_455 . ?
AL2 AL2 Al1 63.16(10) 2_665 . ?
AL2 AL2 Al1 116.84(10) 2_565 . ?
AL2 AL2 Al1 116.84(10) 3_565 13_566 ?
AL2 AL2 Al1 63.16(10) 3_455 13_566 ?
AL2 AL2 Al1 116.84(10) 2_665 13_566 ?
AL2 AL2 Al1 63.16(10) 2_565 13_566 ?
Al1 AL2 Al1 180.0 . 13_566 ?
AL2 AL2 Ba2 64.735(13) 3_565 . ?
AL2 AL2 Ba2 115.265(13) 3_455 . ?
AL2 AL2 Ba2 64.735(13) 2_665 . ?
AL2 AL2 Ba2 115.265(13) 2_565 . ?
Al1 AL2 Ba2 119.05(13) . . ?
Al1 AL2 Ba2 60.95(13) 13_566 . ?
AL2 AL2 Ba2 115.265(13) 3_565 13_566 ?
AL2 AL2 Ba2 64.735(13) 3_455 13_566 ?
AL2 AL2 Ba2 115.265(13) 2_665 13_566 ?
AL2 AL2 Ba2 64.735(13) 2_565 13_566 ?
Al1 AL2 Ba2 60.95(13) . 13_566 ?
Al1 AL2 Ba2 119.05(13) 13_566 13_566 ?
Ba2 AL2 Ba2 180.0 . 13_566 ?
AL2 AL2 Ba1 115.153(7) 3_565 . ?
AL2 AL2 Ba1 64.847(7) 3_455 . ?
AL2 AL2 Ba1 64.847(7) 2_665 . ?
AL2 AL2 Ba1 115.153(7) 2_565 . ?
Al1 AL2 Ba1 116.71(4) . . ?
Al1 AL2 Ba1 63.29(4) 13_566 . ?
Ba2 AL2 Ba1 62.73(2) . . ?
Ba2 AL2 Ba1 117.27(2) 13_566 . ?
AL2 AL2 Ba1 64.847(7) 3_565 13_566 ?
AL2 AL2 Ba1 115.153(7) 3_455 13_566 ?
AL2 AL2 Ba1 115.153(7) 2_665 13_566 ?
AL2 AL2 Ba1 64.847(7) 2_565 13_566 ?
Al1 AL2 Ba1 63.29(4) . 13_566 ?
Al1 AL2 Ba1 116.71(4) 13_566 13_566 ?
Ba2 AL2 Ba1 117.27(2) . 13_566 ?
Ba2 AL2 Ba1 62.73(2) 13_566 13_566 ?
Ba1 AL2 Ba1 180.0 . 13_566 ?
AL2 AL2 Ba1 64.847(7) 3_565 1_565 ?
AL2 AL2 Ba1 115.153(7) 3_455 1_565 ?
AL2 AL2 Ba1 115.153(7) 2_665 1_565 ?
AL2 AL2 Ba1 64.847(7) 2_565 1_565 ?
Al1 AL2 Ba1 116.71(4) . 1_565 ?
Al1 AL2 Ba1 63.29(4) 13_566 1_565 ?
Ba2 AL2 Ba1 62.73(2) . 1_565 ?
Ba2 AL2 Ba1 117.27(2) 13_566 1_565 ?
Ba1 AL2 Ba1 116.44(5) . 1_565 ?
Ba1 AL2 Ba1 63.56(5) 13_566 1_565 ?
AL2 AL2 Ba1 115.153(7) 3_565 13_556 ?
AL2 AL2 Ba1 64.847(7) 3_455 13_556 ?
AL2 AL2 Ba1 64.847(7) 2_665 13_556 ?
AL2 AL2 Ba1 115.153(7) 2_565 13_556 ?
Al1 AL2 Ba1 63.29(4) . 13_556 ?
Al1 AL2 Ba1 116.71(4) 13_566 13_556 ?
Ba2 AL2 Ba1 117.27(2) . 13_556 ?
Ba2 AL2 Ba1 62.73(2) 13_566 13_556 ?
Ba1 AL2 Ba1 63.56(5) . 13_556 ?
Ba1 AL2 Ba1 116.44(5) 13_566 13_556 ?
Ba1 AL2 Ba1 180.0 1_565 13_556 ?

loop_
_geom_bond_atom_site_label_1
_geom_bond_atom_site_label_2
_geom_bond_distance
_geom_bond_site_symmetry_2
_geom_bond_publ_flag
Ba1 Mg1 3.647(4) 3 ?
Ba1 Mg1 3.647(4) 2 ?
Ba1 Mg1 3.647(4) . ?
Ba1 AL2 3.6990(12) 2_665 ?
Ba1 AL2 3.6990(12) 3 ?
Ba1 AL2 3.6990(12) . ?
Ba1 AL2 3.6990(12) 2 ?
Ba1 AL2 3.6990(12) 3_455 ?
Ba1 AL2 3.6990(12) 1_545 ?
Ba1 Al1 3.772(4) 13_566 ?
Ba1 Al1 3.772(4) 13_556 ?
Ba1 Al1 3.772(4) 13_666 ?
Ba2 Al1 3.6384(13) 13_676 ?
Ba2 Al1 3.6384(13) 13_566 ?
Ba2 Al1 3.6384(13) 13_666 ?
Ba2 AL2 3.6837(16) 3_565 ?
Ba2 AL2 3.6837(16) . ?
Ba2 AL2 3.6837(16) 2_665 ?
Ba2 Mg1 3.6985(11) 3_565 ?
Ba2 Mg1 3.6985(11) 2_665 ?
Ba2 Mg1 3.6985(11) 2 ?
Ba2 Mg1 3.6985(11) . ?
Ba2 Mg1 3.6985(11) 1_565 ?
Ba2 Mg1 3.6985(11) 3_665 ?
Mg1 Al1 2.883(12) 13_666 ?
Mg1 Al1 2.883(12) 4_664 ?
Mg1 Mg1 3.022(14) 3 ?
Mg1 Mg1 3.022(13) 2 ?
Mg1 Mg1 3.267(14) 3_665 ?
Mg1 Mg1 3.267(13) 2_655 ?
Mg1 Ba1 3.647(4) 16_556 ?
Mg1 Ba2 3.6985(11) 16_546 ?
Mg1 Ba2 3.6985(11) 1_545 ?
Mg1 Ba2 3.6985(11) 16_556 ?
Al1 Mg1 2.883(12) 14_566 ?
Al1 Mg1 2.883(12) 13_666 ?
Al1 Mg1 2.883(12) 15_556 ?
Al1 AL2 3.482(12) . ?
Al1 AL2 3.482(12) 3_565 ?
Al1 AL2 3.482(12) 2_665 ?
Al1 Ba2 3.6384(13) 13_676 ?
Al1 Ba2 3.6384(13) 13_566 ?
Al1 Ba2 3.6384(13) 13_666 ?
Al1 Ba1 3.772(4) 13_566 ?
Al1 Ba1 3.772(4) 13_556 ?
Al1 Ba1 3.772(4) 13_666 ?
Al1 Al1 4.36(3) 16_557 ?
AL2 AL2 3.1444(8) 3_565 ?
AL2 AL2 3.1445(8) 3_455 ?
AL2 AL2 3.1444(8) 2_665 ?
AL2 AL2 3.1444(8) 2_565 ?
AL2 Al1 3.482(12) 13_566 ?
AL2 Ba2 3.6837(16) 13_566 ?
AL2 Ba1 3.6990(12) 13_566 ?
AL2 Ba1 3.6990(12) 1_565 ?
AL2 Ba1 3.6990(12) 13_556 ?
